data_4300644
_journal_name_full 'Inorganic Chemistry'
_journal_paper_doi 10.1021/ic051707v
_journal_year 2006
_chemical_formula_sum 'C17 H27 Cl N2 Na2 Ni O26.5 Pr'
_chemical_formula_weight 964.46
_space_group_IT_number 56
_symmetry_cell_setting orthorhombic
_symmetry_space_group_name_Hall '-P 2ab 2ac'
_symmetry_space_group_name_H-M 'P c c n'
_cell_angle_alpha 90.00
_cell_angle_beta 90.00
_cell_angle_gamma 90.00
_cell_formula_units_Z 4
_cell_length_a 21.288(4)
_cell_length_b 6.4991(13)
_cell_length_c 21.651(4)
_cell_measurement_temperature 293(2)
_cell_volume 2995.5(10)
_diffrn_ambient_temperature 293(2)
_exptl_crystal_density_diffrn 2.139
_cod_depositor_comments
;
The following automatic conversions were performed:
'_symmetry_cell_setting' value 'Orthorhombic' changed to 'orthorhombic'
according to '/home/saulius/struct/CIF-dictionaries/cif_core.dic'
dictionary named 'cif_core.dic' version 2.4.1 from 2010-06-29.

Automatic conversion script
Id: cif_fix_enum 1527 2010-12-29 10:47:43Z saulius 
;
_cod_original_formula_sum 'C17 H27 Cl N2 Na2 Ni O26.50 Pr'
_cod_database_code 4300644

loop_
_symmetry_equiv_pos_as_xyz
'x, y, z'
'-x+1/2, -y+1/2, z'
'x+1/2, -y, -z+1/2'
'-x, y+1/2, -z+1/2'
'-x, -y, -z'
'x-1/2, y-1/2, -z'
'-x-1/2, y, z-1/2'
'x, -y-1/2, z-1/2'

loop_
_atom_site_label
_atom_site_type_symbol
_atom_site_fract_x
_atom_site_fract_y
_atom_site_fract_z
_atom_site_U_iso_or_equiv
_atom_site_adp_type
_atom_site_occupancy
_atom_site_symmetry_multiplicity
_atom_site_calc_flag
_atom_site_refinement_flags
_atom_site_disorder_assembly
_atom_site_disorder_group
Pr1 Pr 1.2500 0.2500 0.55280(4) 0.0121(3) Uani 1 2 d S . .
Ni1 Ni 0.7500 0.2500 0.69743(9) 0.0197(5) Uani 1 2 d S . .
Cl1 Cl 1.2500 -0.2500 0.55226(18) 0.0180(8) Uani 1 2 d S . .
N1 N 1.1278(4) 0.2599(15) 0.5527(4) 0.0139(17) Uani 1 1 d . . .
O1 O 1.1933(3) 0.1404(13) 0.4561(3) 0.0186(17) Uani 1 1 d . . .
O2 O 1.1102(4) 0.0839(16) 0.3979(4) 0.033(2) Uani 1 1 d . . .
O3 O 0.9068(4) 0.2761(14) 0.4941(4) 0.0251(19) Uani 1 1 d . . .
O4 O 0.9040(4) 0.3981(15) 0.5918(4) 0.030(2) Uani 1 1 d . . .
O5 O 1.1115(4) 0.4265(18) 0.7088(4) 0.039(3) Uani 1 1 d . . .
O6 O 1.1941(3) 0.3607(14) 0.6501(4) 0.0228(19) Uani 1 1 d . . .
O7 O 1.2124(4) -0.1111(13) 0.5899(4) 0.0226(18) Uani 1 1 d . . .
O8 O 1.2092(3) -0.3834(12) 0.5129(4) 0.0176(17) Uani 1 1 d . . .
O9 O 0.7759(4) 0.4559(17) 0.7661(4) 0.039(3) Uani 1 1 d . . .
H9A H 0.7857 0.3890 0.8049 0.047 Uiso 1 1 calc R . .
H9B H 0.7452 0.5642 0.7724 0.047 Uiso 1 1 calc R . .
O10 O 0.7243(4) 0.0388(15) 0.6306(4) 0.029(2) Uani 1 1 d D . 1
C9 C 0.7507(16) -0.146(3) 0.6582(14) 0.049(7) Uani 0.50 1 d PDU . 1
O11 O 0.7500 -0.2500 0.7336(17) 0.059(9) Uani 0.50 2 d SPU A 2
O12 O 0.8386(4) 0.1431(14) 0.6972(4) 0.0275(19) Uani 1 1 d . . .
H12A H 0.8657 0.1944 0.7215 0.033 Uiso 1 1 d R . .
H12B H 0.8489 0.0469 0.6726 0.033 Uiso 1 1 d R . .
C1 C 1.1353(5) 0.1341(17) 0.4467(5) 0.017(2) Uani 1 1 d . . .
C2 C 1.0951(5) 0.2105(16) 0.5000(5) 0.015(2) Uani 1 1 d U . .
C3 C 1.0335(5) 0.2235(17) 0.4972(5) 0.017(2) Uani 1 1 d . . .
H3 H 1.0122 0.1892 0.4612 0.021 Uiso 1 1 calc R . .
C4 C 1.0005(5) 0.2896(16) 0.5493(5) 0.017(2) Uani 1 1 d . . .
C5 C 0.9321(5) 0.3243(18) 0.5482(6) 0.020(3) Uani 1 1 d . . .
C6 C 1.0332(5) 0.335(2) 0.6047(5) 0.021(3) Uani 1 1 d . . .
H6 H 1.0120 0.3737 0.6404 0.025 Uiso 1 1 calc R . .
C7 C 1.0975(5) 0.3193(16) 0.6032(5) 0.012(2) Uani 1 1 d . . .
C8 C 1.1371(5) 0.3712(18) 0.6593(5) 0.019(3) Uani 1 1 d . . .
Na1 Na 0.8851(4) 0.5933(12) 0.7014(4) 0.068(2) Uani 1 1 d . . .
O13 O 0.9891(14) 0.817(6) 0.6819(15) 0.103(11) Uani 0.55 1 d P . 3
O13' O 1.0041(17) 0.685(8) 0.7276(18) 0.115(16) Uani 0.45 1 d P . 4
O14 O 0.8902(11) 0.389(4) 0.8290(11) 0.145(8) Uani 1 1 d U . .

loop_
_atom_site_aniso_label
_atom_site_aniso_U_11
_atom_site_aniso_U_22
_atom_site_aniso_U_33
_atom_site_aniso_U_23
_atom_site_aniso_U_13
_atom_site_aniso_U_12
Pr1 0.0086(4) 0.0121(5) 0.0157(5) 0.000 0.000 -0.0011(4)
Ni1 0.0192(9) 0.0248(11) 0.0151(9) 0.000 0.000 0.0046(9)
Cl1 0.0119(15) 0.0125(16) 0.0296(19) 0.000 0.000 -0.0001(16)
N1 0.012(4) 0.012(4) 0.018(4) -0.002(4) -0.003(4) -0.001(4)
O1 0.008(4) 0.027(5) 0.021(4) -0.006(4) 0.001(3) -0.002(3)
O2 0.020(4) 0.055(6) 0.024(5) -0.027(5) -0.007(4) 0.006(4)
O3 0.018(4) 0.027(5) 0.030(4) -0.001(4) -0.004(3) 0.000(4)
O4 0.012(4) 0.037(5) 0.041(5) -0.011(5) 0.004(4) 0.000(4)
O5 0.017(4) 0.071(7) 0.028(5) -0.017(5) 0.000(4) -0.003(5)
O6 0.011(4) 0.037(5) 0.020(4) -0.009(4) 0.002(3) 0.000(4)
O7 0.018(4) 0.019(4) 0.030(4) -0.009(4) 0.008(3) -0.007(3)
O8 0.010(3) 0.011(4) 0.032(4) -0.001(3) -0.001(3) -0.004(3)
O9 0.034(5) 0.050(7) 0.034(5) -0.018(5) 0.000(4) 0.009(5)
O10 0.021(4) 0.041(6) 0.026(4) -0.008(4) -0.002(3) 0.002(4)
C9 0.049(7) 0.049(7) 0.049(7) 0.0001(10) 0.0000(10) 0.0000(10)
O11 0.071(12) 0.040(11) 0.066(12) 0.000 0.000 -0.003(9)
O12 0.023(4) 0.040(5) 0.019(4) -0.006(4) 0.000(3) 0.013(4)
C1 0.018(6) 0.014(6) 0.019(6) 0.002(5) -0.006(4) -0.001(5)
C2 0.017(5) 0.007(5) 0.020(5) 0.002(4) -0.004(4) 0.002(4)
C3 0.014(5) 0.014(6) 0.024(6) -0.003(5) -0.004(4) 0.001(5)
C4 0.016(5) 0.011(6) 0.024(6) 0.004(5) -0.003(4) -0.001(4)
C5 0.009(5) 0.018(6) 0.033(7) 0.004(5) 0.001(5) -0.004(4)
C6 0.011(5) 0.032(7) 0.019(6) -0.002(5) 0.001(4) 0.005(5)
C7 0.013(5) 0.008(5) 0.014(5) -0.001(4) -0.003(4) 0.002(4)
C8 0.011(5) 0.021(6) 0.025(6) -0.010(5) -0.010(5) -0.006(5)
Na1 0.078(5) 0.059(4) 0.068(5) -0.032(4) 0.023(4) -0.015(4)
O13 0.09(2) 0.12(3) 0.10(2) -0.01(2) -0.031(18) 0.00(2)
O13' 0.07(2) 0.17(5) 0.11(3) 0.02(3) 0.00(2) 0.05(3)
O14 0.145(11) 0.142(11) 0.149(11) -0.010(9) 0.005(9) 0.002(9)

loop_
_geom_bond_atom_site_label_1
_geom_bond_atom_site_label_2
_geom_bond_distance
_geom_bond_site_symmetry_2
_geom_bond_publ_flag
Pr1 O1 2.519(7) 2_755 ?
Pr1 O1 2.519(7) . ?
Pr1 O6 2.524(7) . ?
Pr1 O6 2.524(7) 2_755 ?
Pr1 N1 2.601(8) 2_755 ?
Pr1 N1 2.601(8) . ?
Pr1 O7 2.606(8) . ?
Pr1 O7 2.606(8) 2_755 ?
Pr1 O8 2.679(8) 2_745 ?
Pr1 O8 2.679(8) 1_565 ?
Pr1 Cl1 3.2496(6) 1_565 ?
Pr1 Cl1 3.2496(6) . ?
Ni1 O12 2.009(8) 2_655 ?
Ni1 O12 2.009(8) . ?
Ni1 O10 2.067(9) 2_655 ?
Ni1 O10 2.067(9) . ?
Ni1 O9 2.075(10) . ?
Ni1 O9 2.075(10) 2_655 ?
Cl1 O7 1.456(8) . ?
Cl1 O7 1.456(8) 2_745 ?
Cl1 O8 1.495(8) 2_745 ?
Cl1 O8 1.495(8) . ?
Cl1 Pr1 3.2496(6) 1_545 ?
N1 C7 1.326(14) . ?
N1 C2 1.375(13) . ?
O1 C1 1.252(13) . ?
O2 C1 1.228(13) . ?
O2 Na1 3.006(13) 5_766 ?
O3 C5 1.327(14) . ?
O4 C5 1.216(14) . ?
O4 Na1 2.720(11) . ?
O5 C8 1.255(14) . ?
O5 Na1 2.911(13) 4_746 ?
O6 C8 1.232(13) . ?
O8 Pr1 2.679(8) 1_545 ?
O9 Na1 2.856(12) . ?
O9 H9A 0.9700 . ?
O9 H9B 0.9700 . ?
O10 C9 1.452(10) . ?
O10 Na1 2.917(12) 2_655 ?
C9 C9 1.36(4) 2_645 ?
C9 Na1 3.06(4) 2_655 ?
O12 H12A 0.8500 . ?
O12 H12B 0.8499 . ?
C1 C2 1.519(15) . ?
C2 C3 1.316(15) . ?
C3 C4 1.396(16) . ?
C3 H3 0.9300 . ?
C4 C6 1.417(16) . ?
C4 C5 1.475(15) . ?
C6 C7 1.373(15) . ?
C6 H6 0.9300 . ?
C7 C8 1.517(14) . ?
Na1 O13' 2.66(4) . ?
Na1 O13 2.69(3) . ?
Na1 O5 2.911(13) 4_756 ?
Na1 O10 2.916(12) 2_655 ?
Na1 O2 3.006(14) 5_766 ?
Na1 C9 3.06(4) 2_655 ?
Na1 H12A 2.6607 . ?
